data_2002941
loop_
_publ_author_name
'Napper, Scott'
'Stuart, Allan L.'
'Kumar, Sashi V. P.'
'Gupta, V. Sagar'
'Delbaere, Louis T. J.'

_publ_section_title
;
 5-Ethyl-2'-deoxycytidine, C~11~H~17~N~3~O~4~
;
_journal_coden_ASTM ACSCEE
_journal_issue 1
_journal_name_full
;
 Acta Crystallographica, Section C: Crystal Structure Communications
;
_journal_page_first 96
_journal_page_last 98
_journal_paper_doi 10.1107/s0108270194005330
_journal_volume 51
_journal_year 1995
_chemical_formula_moiety 'C11 H17 N3 O4 '
_chemical_formula_sum 'C11 H17 N3 O4'
_chemical_formula_weight 255.27
_space_group_IT_number 19
_symmetry_space_group_name_Hall 'P 2ac 2ab'
_symmetry_space_group_name_H-M 'P 21 21 21'
_cell_angle_alpha 90.0
_cell_angle_beta 90.0
_cell_angle_gamma 90.0
_cell_formula_units_Z 4
_cell_length_a 4.600(3)
_cell_length_b 10.0410(10)
_cell_length_c 24.8350(3)
_cell_measurement_reflns_used 24
_cell_measurement_temperature 123
_cell_measurement_theta_max 12.50
_cell_measurement_theta_min 10.00
_cell_volume 1147.1(8)
_diffrn_radiation_type 'Molybdenum K\a'
_diffrn_radiation_wavelength 0.70930
_exptl_absorpt_coefficient_mu 0.11
_exptl_crystal_colour Colorless
_exptl_crystal_density_diffrn 1.478
_exptl_crystal_density_meas ?
_exptl_crystal_density_method ?
_exptl_crystal_description 'Flat plate'
_exptl_crystal_size_max 0.45
_exptl_crystal_size_mid 0.15
_exptl_crystal_size_min 0.08
_exptl_crystal_size_rad ?
_refine_diff_density_max 0.275
_refine_diff_density_min -0.381
_refine_ls_extinction_coef none
_refine_ls_extinction_method none
_refine_ls_shift/esd_max 0.000
_refine_ls_weighting_details 'w = 1/[\s^2^(F)+0.0007F^2^]'
_refine_ls_weighting_scheme calc
_cod_depositor_comments
;
The following automatic conversions were performed:

'_refine_ls_weighting_scheme' value 'w = 1/[\s^2^(F)+0.0007F^2^]' was
changed to 'calc'. New tag '_refine_ls_weighting_details' was
created. The value of the new tag was set to 'w =
1/[\s^2^(F)+0.0007F^2^]'.

Automatic conversion script
Id: cif_fix_values 3143 2015-03-26 13:38:13Z robertas 
;
_cod_original_formula_sum 'C11 H17 N3 O4 '
_cod_database_code 2002941

loop_
_symmetry_equiv_pos_as_xyz
x,y,z
1/2+x,1/2-y,-z
-x,1/2+y,1/2-z
1/2-x,-y,1/2+z

loop_
_atom_site_aniso_label
_atom_site_aniso_U_11
_atom_site_aniso_U_12
_atom_site_aniso_U_13
_atom_site_aniso_U_22
_atom_site_aniso_U_23
_atom_site_aniso_U_33
O2 0.021(2) 0.005(2) -0.003(2) 0.018(2) 0.002(2) 0.019(2)
O3' 0.016(2) 0.006(2) 0.001(2) 0.020(2) 0.004(2) 0.025(2)
O4' 0.018(2) -0.003(2) -0.002(2) 0.015(2) -0.002(2) 0.011(2)
O5' 0.021(2) 0.000(2) -0.002(2) 0.024(2) 0.005(2) 0.015(2)
N1 0.013(3) 0.001(2) 0.003(2) 0.012(2) -0.001(2) 0.016(2)
N3 0.018(3) 0.001(2) 0.006(2) 0.012(2) -0.001(2) 0.016(2)
N4 0.018(3) 0.003(3) -0.004(2) 0.015(2) -0.002(2) 0.019(2)
C2 0.015(3) -0.003(3) 0.005(3) 0.013(3) 0.001(2) 0.017(3)
C4 0.011(3) 0.000(3) 0.004(3) 0.013(3) 0.004(2) 0.020(3)
C5 0.012(3) -0.004(3) 0.004(3) 0.014(3) 0.000(2) 0.020(3)
C51 0.014(3) 0.001(3) 0.001(3) 0.019(3) 0.004(2) 0.018(3)
C52 0.037(4) -0.001(4) -0.013(3) 0.021(3) -0.002(3) 0.023(3)
C6 0.015(3) -0.005(3) -0.004(3) 0.019(3) -0.001(2) 0.017(3)
C1' 0.008(3) 0.004(3) 0.003(3) 0.013(3) -0.003(2) 0.016(2)
C2' 0.016(3) 0.002(3) 0.002(3) 0.014(3) -0.002(2) 0.015(2)
C3' 0.015(3) 0.003(3) 0.000(3) 0.016(3) 0.002(2) 0.017(2)
C4' 0.012(3) -0.001(3) 0.003(3) 0.011(2) -0.005(2) 0.017(2)
C5' 0.010(3) 0.001(3) 0.003(3) 0.018(3) -0.001(2) 0.019(3)

loop_
_atom_site_label
_atom_site_fract_x
_atom_site_fract_y
_atom_site_fract_z
_atom_site_U_iso_or_equiv
O2 0.5910(9) 0.3677(3) 0.2409(1) 0.019(2)
O3' 0.5434(9) -0.0846(3) 0.1547(1) 0.020(2)
O4' 0.5145(9) 0.1900(3) 0.1050(1) 0.015(2)
O5' 0.2877(9) 0.1723(3) 0.0002(1) 0.020(2)
N1 0.3061(10) 0.3409(4) 0.1671(2) 0.014(2)
N3 0.2985(11) 0.5399(4) 0.2176(2) 0.016(2)
N4 0.0036(12) 0.7109(4) 0.1951(2) 0.018(2)
C2 0.4042(13) 0.4167(5) 0.2099(2) 0.015(3)
C4 0.0967(13) 0.5874(5) 0.1843(2) 0.014(3)
C5 -0.0100(13) 0.5144(5) 0.1392(2) 0.015(3)
C51 -0.2254(13) 0.5719(5) 0.0992(2) 0.017(3)
C52 -0.0716(15) 0.6589(5) 0.0573(2) 0.027(3)
C6 0.0991(13) 0.3917(5) 0.1325(2) 0.017(3)
C1' 0.4154(12) 0.2044(5) 0.1597(2) 0.012(3)
C2' 0.1906(13) 0.0953(5) 0.1679(2) 0.015(3)
C3' 0.3030(14) -0.0143(5) 0.1316(2) 0.016(3)
C4' 0.4129(13) 0.0638(5) 0.0836(2) 0.013(3)
C5' 0.1815(13) 0.0893(5) 0.0417(2) 0.016(3)
H3' 0.471 -0.102 0.192 0.030
H5' 0.132 0.227 -0.017 0.030
H4A -0.177 0.735 0.175 0.027
H4B 0.102 0.775 0.220 0.028
H51A -0.331 0.498 0.081 0.027
H51B -0.369 0.629 0.119 0.027
H52A 0.037 0.733 0.075 0.037
H52B 0.073 0.604 0.037 0.037
H52C -0.213 0.696 0.031 0.037
H1' 0.581 0.187 0.185 0.022
H2'A 0.180 0.067 0.206 0.025
H2'B -0.007 0.128 0.157 0.025
H3' 0.141 -0.075 0.121 0.026
H4' 0.576 0.015 0.066 0.023
H5'A 0.011 0.132 0.060 0.027
H5'B 0.112 0.003 0.026 0.027
H6 0.029 0.336 0.102 0.027

loop_
_atom_type_symbol
_atom_type_description
_atom_type_scat_source
_atom_type_scat_dispersion_real
_atom_type_scat_dispersion_imag
C ? 'International Tables Vol. IV Table 2.2B' 0.002 0.002
H ? 'International Tables Vol. IV Table 2.2B' 0.000 0.000
N ? 'International Tables Vol. IV Table 2.2B' 0.004 0.003
O ? 'International Tables Vol. IV Table 2.2B' 0.008 0.006
